data_2105326
loop_
_publ_author_name
'Gholivand, Khodayar'
'Valmoozi, Ali A. Ebrahimi'
'Mahzouni, Hamid R.'

_publ_section_title
;
 Structural and electronic aspects of hydrogen bonding in two polymorphs
 of
 butylene-<i>N</i>,<i>N</i>'-bis(<i>O</i>,<i>O</i>'-diarylphosphoramidate)
;
_journal_coeditor_code PS5019
_journal_issue 1
_journal_name_full 'Acta Crystallographica Section B'
_journal_page_first 55
_journal_page_last 61
_journal_paper_doi 10.1107/S0108768112048331
_journal_volume 69
_journal_year 2013
_chemical_formula_moiety 'C28 H30 N2 O6 P2'
_chemical_formula_sum 'C28 H30 N2 O6 P2'
_chemical_formula_weight 552.48
_chemical_name_systematic
;
 ?
;
_space_group_IT_number 14
_symmetry_cell_setting monoclinic
_symmetry_space_group_name_Hall '-P 2ybc'
_symmetry_space_group_name_H-M 'P 1 21/c 1'
_atom_sites_solution_hydrogens mixed
_atom_sites_solution_primary direct
_atom_sites_solution_secondary difmap
_audit_creation_method SHELXL-97
_cell_angle_alpha 90.00
_cell_angle_beta 111.260(2)
_cell_angle_gamma 90.00
_cell_formula_units_Z 2
_cell_length_a 15.7039(19)
_cell_length_b 5.3299(7)
_cell_length_c 16.932(2)
_cell_measurement_reflns_used 3214
_cell_measurement_temperature 120(2)
_cell_measurement_theta_max 30
_cell_measurement_theta_min 3
_cell_volume 1320.8(3)
_computing_cell_refinement 'SAINTPlus (Bruker, 1998a)'
_computing_data_collection 'SMART (Bruker, 1998b)'
_computing_data_reduction 'SAINTPlus (Bruker, 1998a)'
_computing_molecular_graphics 'SHELXTL ver. 5.1 (Sheldrick, 1998b)'
_computing_publication_material 'SHELXTL ver. 5.1 (Sheldrick, 1998b)'
_computing_structure_refinement 'SHELXTL ver. 5.1 (Sheldrick, 1998b)'
_computing_structure_solution 'SHELXTL ver. 5.1 (Sheldrick, 1998b)'
_diffrn_ambient_temperature 120(2)
_diffrn_measured_fraction_theta_full 1.000
_diffrn_measured_fraction_theta_max 1.000
_diffrn_measurement_device_type 'Bruker SMART 1000 CCD area detector'
_diffrn_measurement_method 'phi and omega scans'
_diffrn_radiation_monochromator graphite
_diffrn_radiation_source 'fine-focus sealed tube'
_diffrn_radiation_type MoK\a
_diffrn_radiation_wavelength 0.71073
_diffrn_reflns_av_R_equivalents 0.0562
_diffrn_reflns_av_sigmaI/netI 0.0737
_diffrn_reflns_limit_h_max 21
_diffrn_reflns_limit_h_min -21
_diffrn_reflns_limit_k_max 7
_diffrn_reflns_limit_k_min -7
_diffrn_reflns_limit_l_max 22
_diffrn_reflns_limit_l_min -23
_diffrn_reflns_number 13832
_diffrn_reflns_theta_full 29.00
_diffrn_reflns_theta_max 29.00
_diffrn_reflns_theta_min 1.39
_exptl_absorpt_coefficient_mu 0.211
_exptl_absorpt_correction_T_max 0.996
_exptl_absorpt_correction_T_min 0.927
_exptl_absorpt_correction_type multi-scan
_exptl_absorpt_process_details 'SADABS (Sheldrick, 1998a)'
_exptl_crystal_colour colorless
_exptl_crystal_density_diffrn 1.389
_exptl_crystal_density_method 'not measured'
_exptl_crystal_description needle
_exptl_crystal_F_000 580
_exptl_crystal_size_max 0.35
_exptl_crystal_size_mid 0.05
_exptl_crystal_size_min 0.04
_refine_diff_density_max 0.616
_refine_diff_density_min -0.388
_refine_ls_extinction_method none
_refine_ls_goodness_of_fit_ref 1.002
_refine_ls_hydrogen_treatment constr
_refine_ls_matrix_type full
_refine_ls_number_parameters 175
_refine_ls_number_reflns 3515
_refine_ls_number_restraints 0
_refine_ls_restrained_S_all 1.002
_refine_ls_R_factor_all 0.0935
_refine_ls_R_factor_gt 0.0535
_refine_ls_shift/su_max 0.000
_refine_ls_shift/su_mean 0.000
_refine_ls_structure_factor_coef Fsqd
_refine_ls_weighting_details 'calc w=1/[\s^2^(Fo^2^)+(0.0510P)^2^+0.5300P] where P=(Fo^2^+2Fc^2^)/3'
_refine_ls_weighting_scheme calc
_refine_ls_wR_factor_gt 0.1160
_refine_ls_wR_factor_ref 0.1314
_reflns_number_gt 2097
_reflns_number_total 3515
_reflns_threshold_expression I>2\s(I)
_cod_data_source_file ps5019.cif
_cod_data_source_block 72phcu-needle
_cod_depositor_comments
;
The following automatic conversions were performed:

'_symmetry_cell_setting' value 'Monoclinic' changed to 'monoclinic'
according to /home/saulius/struct/CIF-dictionaries/cif_core.dic
dictionary named 'cif_core.dic' version 2.4.2 from 2011-04-26.

Automatic conversion script
Id: cif_fix_values 1891 2012-01-12 08:04:46Z andrius 
;
_cod_original_sg_symbol_H-M 'P 21/c'
_cod_database_code 2105326
_cod_database_fobs_code 2105326

loop_
_symmetry_equiv_pos_as_xyz
'x, y, z'
'-x, y+1/2, -z+1/2'
'-x, -y, -z'
'x, -y-1/2, z-1/2'

loop_
_atom_site_type_symbol
_atom_site_label
_atom_site_fract_x
_atom_site_fract_y
_atom_site_fract_z
_atom_site_U_iso_or_equiv
_atom_site_adp_type
_atom_site_calc_flag
_atom_site_refinement_flags
_atom_site_occupancy
_atom_site_symmetry_multiplicity
_atom_site_disorder_assembly
_atom_site_disorder_group
P P1 0.28988(4) 0.13924(12) 0.38934(4) 0.01735(17) Uani d . 1 1 . .
O O1 0.30395(10) -0.1040(3) 0.35511(9) 0.0215(4) Uani d . 1 1 . .
O O2 0.18713(10) 0.2368(3) 0.35672(9) 0.0195(4) Uani d . 1 1 . .
O O3 0.31208(10) 0.1347(3) 0.48844(9) 0.0200(4) Uani d . 1 1 . .
N N1 0.34758(12) 0.3679(4) 0.37189(11) 0.0175(4) Uani d . 1 1 . .
H H1N 0.3298 0.5262 0.3748 0.021 Uiso d R 1 1 . .
C C1 0.13508(14) 0.2380(4) 0.26898(13) 0.0173(5) Uani d . 1 1 . .
C C2 0.07200(15) 0.0486(4) 0.23628(14) 0.0199(5) Uani d . 1 1 . .
H H2A 0.0652 -0.0819 0.2718 0.024 Uiso calc R 1 1 . .
C C3 0.01882(15) 0.0529(5) 0.15065(15) 0.0227(5) Uani d . 1 1 . .
H H3A -0.0249 -0.0759 0.1272 0.027 Uiso calc R 1 1 . .
C C4 0.02873(16) 0.2422(5) 0.09926(15) 0.0246(5) Uani d . 1 1 . .
H H4A -0.0077 0.2434 0.0406 0.030 Uiso calc R 1 1 . .
C C5 0.09207(16) 0.4309(5) 0.13348(15) 0.0249(6) Uani d . 1 1 . .
H H5A 0.0992 0.5606 0.0979 0.030 Uiso calc R 1 1 . .
C C6 0.14518(15) 0.4323(4) 0.21929(14) 0.0207(5) Uani d . 1 1 . .
H H6A 0.1875 0.5640 0.2432 0.025 Uiso calc R 1 1 . .
C C7 0.29168(15) -0.0591(4) 0.53449(14) 0.0187(5) Uani d . 1 1 . .
C C8 0.22783(15) -0.2423(5) 0.49831(15) 0.0226(5) Uani d . 1 1 . .
H H8A 0.1939 -0.2418 0.4391 0.027 Uiso calc R 1 1 . .
C C9 0.21378(16) -0.4287(5) 0.54987(16) 0.0262(6) Uani d . 1 1 . .
H H9A 0.1706 -0.5580 0.5254 0.031 Uiso calc R 1 1 . .
C C10 0.26169(17) -0.4277(5) 0.63592(16) 0.0288(6) Uani d . 1 1 . .
H H10A 0.2513 -0.5549 0.6707 0.035 Uiso calc R 1 1 . .
C C11 0.32526(17) -0.2397(5) 0.67165(15) 0.0285(6) Uani d . 1 1 . .
H H11A 0.3584 -0.2387 0.7310 0.034 Uiso calc R 1 1 . .
C C12 0.34072(16) -0.0539(5) 0.62144(14) 0.0235(5) Uani d . 1 1 . .
H H12A 0.3841 0.0750 0.6458 0.028 Uiso calc R 1 1 . .
C C13 0.44575(14) 0.3477(5) 0.38800(14) 0.0205(5) Uani d . 1 1 . .
H H13A 0.4624 0.4778 0.3544 0.025 Uiso calc PR 0.80 1 A 1
H H13B 0.4577 0.1821 0.3676 0.025 Uiso calc PR 0.80 1 A 1
H H13C 0.4555 0.3915 0.3369 0.025 Uiso d PR 0.20 1 A 2
H H13D 0.4645 0.1764 0.4012 0.025 Uiso d PR 0.20 1 A 2
C C14 0.50715(19) 0.3765(6) 0.48031(19) 0.0225(6) Uani d P 0.80 1 . 1
H H14A 0.5717 0.3659 0.4848 0.027 Uiso calc PR 0.80 1 . 1
H H14B 0.4956 0.2354 0.5131 0.027 Uiso calc PR 0.80 1 . 1
C C14' 0.5038(8) 0.519(3) 0.4577(8) 0.0225(6) Uani d P 0.20 1 . 2
H H14C 0.5686 0.4955 0.4641 0.027 Uiso calc PR 0.20 1 . 2
H H14D 0.4871 0.6946 0.4399 0.027 Uiso calc PR 0.20 1 . 2

loop_
_atom_site_aniso_label
_atom_site_aniso_U_11
_atom_site_aniso_U_22
_atom_site_aniso_U_33
_atom_site_aniso_U_12
_atom_site_aniso_U_13
_atom_site_aniso_U_23
P1 0.0174(3) 0.0170(3) 0.0158(3) 0.0010(3) 0.0037(2) 0.0001(3)
O1 0.0244(8) 0.0197(9) 0.0198(8) 0.0022(7) 0.0072(7) -0.0008(7)
O2 0.0167(8) 0.0230(9) 0.0162(8) 0.0016(7) 0.0027(6) 0.0004(7)
O3 0.0235(8) 0.0186(9) 0.0152(8) -0.0016(7) 0.0037(6) 0.0011(7)
N1 0.0170(9) 0.0147(10) 0.0186(9) 0.0005(8) 0.0039(8) 0.0002(8)
C1 0.0143(10) 0.0208(12) 0.0165(11) 0.0040(9) 0.0053(9) 0.0001(9)
C2 0.0186(11) 0.0188(12) 0.0225(12) 0.0005(10) 0.0077(10) 0.0033(10)
C3 0.0169(11) 0.0222(13) 0.0269(13) -0.0022(10) 0.0053(10) -0.0036(10)
C4 0.0207(12) 0.0325(15) 0.0187(12) 0.0036(11) 0.0049(10) 0.0016(11)
C5 0.0237(12) 0.0250(14) 0.0242(13) 0.0024(10) 0.0066(10) 0.0075(11)
C6 0.0183(11) 0.0188(13) 0.0231(12) 0.0010(10) 0.0050(10) -0.0008(10)
C7 0.0211(11) 0.0184(12) 0.0166(11) 0.0042(10) 0.0071(9) 0.0023(9)
C8 0.0232(12) 0.0245(14) 0.0210(12) 0.0016(11) 0.0091(10) 0.0007(10)
C9 0.0259(13) 0.0270(15) 0.0306(14) -0.0004(11) 0.0161(11) 0.0006(11)
C10 0.0368(15) 0.0269(15) 0.0294(14) 0.0055(12) 0.0199(12) 0.0076(11)
C11 0.0352(14) 0.0332(15) 0.0182(12) 0.0073(13) 0.0112(11) 0.0047(11)
C12 0.0243(12) 0.0264(14) 0.0186(12) 0.0025(10) 0.0061(10) -0.0015(10)
C13 0.0143(11) 0.0229(13) 0.0238(12) 0.0003(10) 0.0063(9) -0.0016(10)
C14 0.0166(12) 0.0225(18) 0.0242(16) 0.0032(14) 0.0023(12) 0.0004(14)
C14' 0.0166(12) 0.0225(18) 0.0242(16) 0.0032(14) 0.0023(12) 0.0004(14)

loop_
_atom_type_symbol
_atom_type_description
_atom_type_scat_dispersion_real
_atom_type_scat_dispersion_imag
_atom_type_scat_source
C C 0.0033 0.0016 'International Tables Vol C Tables 4.2.6.8 and 6.1.1.4'
H H 0.0000 0.0000 'International Tables Vol C Tables 4.2.6.8 and 6.1.1.4'
N N 0.0061 0.0033 'International Tables Vol C Tables 4.2.6.8 and 6.1.1.4'
O O 0.0106 0.0060 'International Tables Vol C Tables 4.2.6.8 and 6.1.1.4'
P P 0.1023 0.0942 'International Tables Vol C Tables 4.2.6.8 and 6.1.1.4'

loop_
_geom_angle_atom_site_label_1
_geom_angle_atom_site_label_2
_geom_angle_atom_site_label_3
_geom_angle_site_symmetry_1
_geom_angle_site_symmetry_3
_geom_angle
O1 P1 O3 . . 113.42(9)
O1 P1 O2 . . 115.46(9)
O3 P1 O2 . . 100.28(8)
O1 P1 N1 . . 114.88(9)
O3 P1 N1 . . 106.47(9)
O2 P1 N1 . . 104.87(9)
C1 O2 P1 . . 119.60(13)
C7 O3 P1 . . 126.44(14)
C13 N1 P1 . . 122.24(16)
C13 N1 H1N . . 112.7
P1 N1 H1N . . 119.7
C6 C1 C2 . . 121.9(2)
C6 C1 O2 . . 119.6(2)
C2 C1 O2 . . 118.4(2)
C1 C2 C3 . . 118.7(2)
C1 C2 H2A . . 120.7
C3 C2 H2A . . 120.7
C4 C3 C2 . . 120.6(2)
C4 C3 H3A . . 119.7
C2 C3 H3A . . 119.7
C3 C4 C5 . . 119.7(2)
C3 C4 H4A . . 120.1
C5 C4 H4A . . 120.1
C4 C5 C6 . . 120.6(2)
C4 C5 H5A . . 119.7
C6 C5 H5A . . 119.7
C1 C6 C5 . . 118.4(2)
C1 C6 H6A . . 120.8
C5 C6 H6A . . 120.8
C8 C7 C12 . . 121.3(2)
C8 C7 O3 . . 123.6(2)
C12 C7 O3 . . 115.1(2)
C7 C8 C9 . . 118.9(2)
C7 C8 H8A . . 120.5
C9 C8 H8A . . 120.5
C10 C9 C8 . . 120.7(2)
C10 C9 H9A . . 119.6
C8 C9 H9A . . 119.6
C9 C10 C11 . . 119.7(2)
C9 C10 H10A . . 120.2
C11 C10 H10A . . 120.2
C12 C11 C10 . . 120.5(2)
C12 C11 H11A . . 119.8
C10 C11 H11A . . 119.8
C11 C12 C7 . . 118.9(2)
C11 C12 H12A . . 120.6
C7 C12 H12A . . 120.6
N1 C13 C14' . . 113.4(5)
N1 C13 C14 . . 114.57(19)
N1 C13 H13A . . 108.6
C14' C13 H13A . . 79.4
C14 C13 H13A . . 108.6
N1 C13 H13B . . 108.6
C14' C13 H13B . . 132.4
C14 C13 H13B . . 108.6
H13A C13 H13B . . 107.6
N1 C13 H13C . . 108.3
C14' C13 H13C . . 108.0
C14 C13 H13C . . 130.8
H13B C13 H13C . . 77.9
N1 C13 H13D . . 109.0
C14' C13 H13D . . 110.2
C14 C13 H13D . . 80.2
H13A C13 H13D . . 132.6
H13C C13 H13D . . 107.8
C13 C14 C14 . 3_666 113.4(3)
C13 C14 H14A . . 108.9
C14 C14 H14A 3_666 . 108.9
C13 C14 H14B . . 108.9
C14 C14 H14B 3_666 . 108.9
H14A C14 H14B . . 107.7
C14' C14' C13 3_666 . 115.6(13)
C14' C14' H14C 3_666 . 108.4
C13 C14' H14C . . 108.4
C14' C14' H14D 3_666 . 108.4
C13 C14' H14D . . 108.4
H14C C14' H14D . . 107.4

loop_
_geom_bond_atom_site_label_1
_geom_bond_atom_site_label_2
_geom_bond_site_symmetry_2
_geom_bond_distance
P1 O1 . 1.4690(17)
P1 O3 . 1.5854(15)
P1 O2 . 1.5914(15)
P1 N1 . 1.6084(19)
O2 C1 . 1.412(2)
O3 C7 . 1.400(3)
N1 C13 . 1.469(3)
N1 H1N . 0.8961
C1 C6 . 1.379(3)
C1 C2 . 1.381(3)
C2 C3 . 1.386(3)
C2 H2A . 0.9500
C3 C4 . 1.377(3)
C3 H3A . 0.9500
C4 C5 . 1.385(3)
C4 H4A . 0.9500
C5 C6 . 1.389(3)
C5 H5A . 0.9500
C6 H6A . 0.9500
C7 C8 . 1.375(3)
C7 C12 . 1.393(3)
C8 C9 . 1.392(3)
C8 H8A . 0.9500
C9 C10 . 1.376(3)
C9 H9A . 0.9500
C10 C11 . 1.389(4)
C10 H10A . 0.9500
C11 C12 . 1.383(3)
C11 H11A . 0.9500
C12 H12A . 0.9500
C13 C14' . 1.509(13)
C13 C14 . 1.518(4)
C13 H13A . 0.9900
C13 H13B . 0.9900
C13 H13C . 0.9600
C13 H13D . 0.9600
C14 C14 3_666 1.529(6)
C14 H14A . 0.9900
C14 H14B . 0.9900
C14' C14' 3_666 1.49(3)
C14' H14C . 0.9900
C14' H14D . 0.9900

loop_
_geom_hbond_atom_site_label_D
_geom_hbond_atom_site_label_H
_geom_hbond_atom_site_label_A
_geom_hbond_site_symmetry_A
_geom_hbond_distance_DH
_geom_hbond_distance_HA
_geom_hbond_distance_DA
_geom_hbond_angle_DHA
N1 H1N O1 1_565 0.90 2.02 2.887(3) 164

loop_
_geom_torsion_atom_site_label_1
_geom_torsion_atom_site_label_2
_geom_torsion_atom_site_label_3
_geom_torsion_atom_site_label_4
_geom_torsion_site_symmetry_4
_geom_torsion
O1 P1 O2 C1 . -49.42(18)
O3 P1 O2 C1 . -171.67(16)
N1 P1 O2 C1 . 78.07(17)
O1 P1 O3 C7 . -39.5(2)
O2 P1 O3 C7 . 84.22(18)
N1 P1 O3 C7 . -166.78(17)
O1 P1 N1 C13 . -47.97(19)
O3 P1 N1 C13 . 78.47(17)
O2 P1 N1 C13 . -175.80(15)
P1 O2 C1 C6 . -81.4(2)
P1 O2 C1 C2 . 101.7(2)
C6 C1 C2 C3 . 1.3(3)
O2 C1 C2 C3 . 178.13(19)
C1 C2 C3 C4 . 0.0(3)
C2 C3 C4 C5 . -0.3(3)
C3 C4 C5 C6 . -0.6(4)
C2 C1 C6 C5 . -2.1(3)
O2 C1 C6 C5 . -178.96(19)
C4 C5 C6 C1 . 1.8(3)
P1 O3 C7 C8 . -18.7(3)
P1 O3 C7 C12 . 161.74(16)
C12 C7 C8 C9 . -1.4(3)
O3 C7 C8 C9 . 179.1(2)
C7 C8 C9 C10 . 1.2(4)
C8 C9 C10 C11 . -0.5(4)
C9 C10 C11 C12 . 0.0(4)
C10 C11 C12 C7 . -0.2(4)
C8 C7 C12 C11 . 0.9(3)
O3 C7 C12 C11 . -179.5(2)
P1 N1 C13 C14' . -114.6(6)
P1 N1 C13 C14 . -79.2(3)
N1 C13 C14 C14 3_666 -56.7(4)
C14' C13 C14 C14 3_666 38.6(9)
N1 C13 C14' C14' 3_666 58.8(16)
C14 C13 C14' C14' 3_666 -40.6(10)
